data_7209881
loop_
_publ_author_name
'Ramana, C. V.'
'Goriya, Yogesh'
'Durugkar, Kulbhushan A.'
'Chatterjee, Soumitra'
'Krishnaswamy, Shobhana'
'Gonnade, Rajesh G.'

_publ_section_title
;
 Evaluation of viability of halogen&#x22EF;O2N interactions: Insight from
 crystal packing in a series of isomeric halo and nitro substituted
 triaryl compounds with modular positioning of halogen and NO2 groups
;
_journal_issue 26
_journal_name_full CrystEngComm
_journal_page_first 5283
_journal_paper_doi 10.1039/c3ce40192h
_journal_volume 15
_journal_year 2013
_chemical_formula_moiety 'C14 H9 I N4 O2'
_chemical_formula_sum 'C14 H9 I N4 O2'
_chemical_formula_weight 392.15
_chemical_name_systematic
;
?
;
_space_group_IT_number 15
_symmetry_cell_setting monoclinic
_symmetry_space_group_name_Hall '-C 2yc'
_symmetry_space_group_name_H-M 'C 1 2/c 1'
_atom_sites_solution_hydrogens geom
_atom_sites_solution_primary direct
_atom_sites_solution_secondary difmap
_audit_creation_method SHELXL-97
_cell_angle_alpha 90.00
_cell_angle_beta 96.932(6)
_cell_angle_gamma 90.00
_cell_formula_units_Z 8
_cell_length_a 27.638(6)
_cell_length_b 5.5912(13)
_cell_length_c 17.974(4)
_cell_measurement_reflns_used 4325
_cell_measurement_temperature 190(2)
_cell_measurement_theta_max 27.80
_cell_measurement_theta_min 2.83
_cell_volume 2757.2(11)
_computing_cell_refinement 'SAINT (Bruker, 2003)'
_computing_data_collection 'SMART (Bruker, 2003)'
_computing_data_reduction SAINT
_computing_molecular_graphics 'ORTEP-3 (Farrugia, 1997)'
_computing_publication_material 'SHELXTL (Bruker, 2003)'
_computing_structure_refinement 'SHELXL97 (Sheldrick, 1997)'
_computing_structure_solution 'SHELXS97 (Sheldrick, 1997)'
_diffrn_ambient_temperature 190(2)
_diffrn_measured_fraction_theta_full 0.999
_diffrn_measured_fraction_theta_max 0.999
_diffrn_radiation_monochromator graphite
_diffrn_radiation_source 'fine-focus sealed tube'
_diffrn_radiation_type MoK\a
_diffrn_radiation_wavelength 0.71073
_diffrn_reflns_av_R_equivalents 0.0343
_diffrn_reflns_av_sigmaI/netI 0.0247
_diffrn_reflns_limit_h_max 32
_diffrn_reflns_limit_h_min -32
_diffrn_reflns_limit_k_max 6
_diffrn_reflns_limit_k_min -6
_diffrn_reflns_limit_l_max 21
_diffrn_reflns_limit_l_min -21
_diffrn_reflns_number 12416
_diffrn_reflns_theta_full 25.00
_diffrn_reflns_theta_max 25.00
_diffrn_reflns_theta_min 1.48
_exptl_absorpt_coefficient_mu 2.333
_exptl_absorpt_correction_T_max 0.9592
_exptl_absorpt_correction_T_min 0.4422
_exptl_absorpt_correction_type multi-scan
_exptl_absorpt_process_details 'bruker's sadabs'
_exptl_crystal_colour colorless
_exptl_crystal_density_diffrn 1.889
_exptl_crystal_density_method 'not measured'
_exptl_crystal_description needle
_exptl_crystal_F_000 1520
_exptl_crystal_size_max 0.42
_exptl_crystal_size_mid 0.05
_exptl_crystal_size_min 0.02
_refine_diff_density_max 0.626
_refine_diff_density_min -0.346
_refine_diff_density_rms 0.083
_refine_ls_extinction_method none
_refine_ls_goodness_of_fit_ref 1.127
_refine_ls_hydrogen_treatment constr
_refine_ls_matrix_type full
_refine_ls_number_parameters 226
_refine_ls_number_reflns 2437
_refine_ls_number_restraints 30
_refine_ls_restrained_S_all 1.124
_refine_ls_R_factor_all 0.0423
_refine_ls_R_factor_gt 0.0338
_refine_ls_shift/su_max 0.001
_refine_ls_shift/su_mean 0.000
_refine_ls_structure_factor_coef Fsqd
_refine_ls_weighting_details 'calc w=1/[\s^2^(Fo^2^)+(0.0392P)^2^+8.1003P] where P=(Fo^2^+2Fc^2^)/3'
_refine_ls_weighting_scheme calc
_refine_ls_wR_factor_gt 0.0757
_refine_ls_wR_factor_ref 0.0884
_reflns_number_gt 2114
_reflns_number_total 2437
_reflns_threshold_expression >2sigma(I)
_cod_data_source_file c3ce40192h.txt
_cod_data_source_block 4n4i
_cod_original_sg_symbol_H-M C2/c
_cod_database_code 7209881

loop_
_symmetry_equiv_pos_as_xyz
'x, y, z'
'-x, y, -z+1/2'
'x+1/2, y+1/2, z'
'-x+1/2, y+1/2, -z+1/2'
'-x, -y, -z'
'x, -y, z-1/2'
'-x+1/2, -y+1/2, -z'
'x+1/2, -y+1/2, z-1/2'

loop_
_atom_site_label
_atom_site_type_symbol
_atom_site_fract_x
_atom_site_fract_y
_atom_site_fract_z
_atom_site_U_iso_or_equiv
_atom_site_adp_type
_atom_site_occupancy
_atom_site_symmetry_multiplicity
_atom_site_calc_flag
_atom_site_refinement_flags
_atom_site_disorder_group
C1 C 0.19466(14) 1.0328(7) 0.9300(2) 0.0283(9) Uani 1 1 d . .
H1 H 0.1940 1.2024 0.9272 0.034 Uiso 1 1 calc R .
C2 C 0.22652(14) 0.8806(7) 0.9007(2) 0.0269(8) Uani 1 1 d . .
C3 C 0.26720(14) 0.9345(7) 0.8587(2) 0.0264(8) Uani 1 1 d . .
C4 C 0.28180(14) 0.7711(7) 0.8075(2) 0.0296(9) Uani 1 1 d . .
H4 H 0.2649 0.6235 0.7998 0.036 Uiso 1 1 calc R .
C5 C 0.32022(15) 0.8189(7) 0.7675(2) 0.0336(9) Uani 1 1 d D .
H5 H 0.3298 0.7053 0.7328 0.040 Uiso 1 1 calc R .
C6 C 0.34495(14) 1.0357(8) 0.7786(2) 0.0324(9) Uani 1 1 d D .
C7 C 0.33074(14) 1.2000(8) 0.8293(2) 0.0324(9) Uani 1 1 d D .
H7 H 0.3477 1.3476 0.8368 0.039 Uiso 1 1 calc R .
C8 C 0.29221(14) 1.1512(7) 0.8689(2) 0.0319(9) Uani 1 1 d . .
H8 H 0.2826 1.2655 0.9034 0.038 Uiso 1 1 calc R .
C9 C 0.12330(14) 0.9510(7) 1.0013(2) 0.0274(9) Uani 1 1 d . .
C10 C 0.09893(15) 1.1617(7) 0.9826(2) 0.0365(10) Uani 1 1 d . .
H10 H 0.1089 1.2631 0.9448 0.044 Uiso 1 1 calc R .
C11 C 0.05941(15) 1.2229(8) 1.0202(2) 0.0379(10) Uani 1 1 d . .
H11 H 0.0420 1.3675 1.0087 0.045 Uiso 1 1 calc R .
C12 C 0.04608(14) 1.0704(8) 1.0741(2) 0.0352(10) Uani 1 1 d D .
C13 C 0.07004(15) 0.8576(8) 1.0927(2) 0.0368(10) Uani 1 1 d . .
H13 H 0.0598 0.7554 1.1301 0.044 Uiso 1 1 calc R .
C14 C 0.10943(14) 0.7976(8) 1.0554(2) 0.0322(9) Uani 1 1 d . .
H14 H 0.1267 0.6527 1.0668 0.039 Uiso 1 1 calc R .
I1' I -0.0114(3) 1.209(2) 1.1305(5) 0.097(3) Uani 0.10 1 d PD 1
N4 N 0.0053(2) 1.1330(11) 1.1131(3) 0.0471(15) Uani 0.90 1 d PD 2
O1 O -0.00892(15) 0.9904(9) 1.1591(2) 0.0619(11) Uani 0.90 1 d PD 2
O2 O -0.0152(2) 1.3341(11) 1.0978(4) 0.0748(19) Uani 0.90 1 d PD 2
N1 N 0.16449(12) 0.8889(6) 0.96381(18) 0.0300(7) Uani 1 1 d . .
N2 N 0.17729(13) 0.6558(6) 0.95682(19) 0.0330(8) Uani 1 1 d . .
N3 N 0.21500(12) 0.6517(6) 0.91870(19) 0.0330(8) Uani 1 1 d . .
I1 I 0.404642(12) 1.11649(8) 0.720460(19) 0.04661(16) Uani 0.90 1 d P 1
O1' O 0.3941(16) 0.926(7) 0.693(2) 0.092(14) Uani 0.10 1 d PDU 2
N4' N 0.3796(13) 1.095(5) 0.729(2) 0.052(12) Uani 0.10 1 d PDU 2
O2' O 0.3951(14) 1.303(5) 0.730(2) 0.077(12) Uani 0.10 1 d PDU 2

loop_
_atom_site_aniso_label
_atom_site_aniso_U_11
_atom_site_aniso_U_22
_atom_site_aniso_U_33
_atom_site_aniso_U_23
_atom_site_aniso_U_13
_atom_site_aniso_U_12
C1 0.034(2) 0.021(2) 0.031(2) 0.0020(16) 0.0081(17) -0.0013(17)
C2 0.030(2) 0.022(2) 0.029(2) -0.0020(16) 0.0048(16) -0.0005(16)
C3 0.025(2) 0.027(2) 0.0264(19) 0.0033(16) 0.0025(15) 0.0027(16)
C4 0.033(2) 0.023(2) 0.033(2) -0.0024(17) 0.0028(17) 0.0010(17)
C5 0.036(2) 0.033(2) 0.033(2) -0.0056(18) 0.0079(18) 0.0026(18)
C6 0.025(2) 0.041(2) 0.031(2) 0.0082(18) 0.0075(17) 0.0016(18)
C7 0.031(2) 0.027(2) 0.038(2) 0.0021(18) 0.0026(18) -0.0038(17)
C8 0.034(2) 0.028(2) 0.034(2) -0.0048(17) 0.0046(17) 0.0025(17)
C9 0.0241(19) 0.028(2) 0.030(2) -0.0054(16) 0.0041(16) -0.0035(16)
C10 0.038(2) 0.031(2) 0.042(2) 0.0053(19) 0.0125(19) -0.0017(19)
C11 0.032(2) 0.034(2) 0.049(3) -0.001(2) 0.0052(19) 0.0041(19)
C12 0.026(2) 0.043(3) 0.037(2) -0.0060(19) 0.0087(18) -0.0027(18)
C13 0.037(2) 0.042(3) 0.033(2) 0.0060(19) 0.0102(18) -0.006(2)
C14 0.030(2) 0.032(2) 0.036(2) 0.0034(18) 0.0077(17) 0.0016(17)
I1' 0.054(4) 0.160(10) 0.078(5) -0.038(5) 0.013(3) -0.002(5)
N4 0.034(3) 0.060(4) 0.050(3) -0.014(3) 0.015(2) 0.007(3)
O1 0.060(3) 0.074(3) 0.058(3) 0.013(2) 0.034(2) 0.006(2)
O2 0.070(4) 0.076(4) 0.085(4) 0.013(3) 0.037(3) 0.039(3)
N1 0.0318(18) 0.0257(18) 0.0337(18) 0.0009(14) 0.0090(14) 0.0006(14)
N2 0.0375(19) 0.0235(19) 0.0396(19) 0.0020(15) 0.0115(16) 0.0009(15)
N3 0.0350(19) 0.0287(19) 0.0368(19) -0.0003(15) 0.0108(15) 0.0021(15)
I1 0.0319(2) 0.0705(3) 0.0398(2) 0.00591(18) 0.01427(15) -0.00715(17)
O1' 0.091(16) 0.094(17) 0.093(16) -0.003(10) 0.019(10) -0.006(10)
N4' 0.045(14) 0.052(15) 0.059(15) 0.001(9) 0.006(10) -0.007(10)
O2' 0.080(14) 0.074(14) 0.079(14) -0.003(10) 0.021(10) -0.007(10)

loop_
_atom_type_symbol
_atom_type_description
_atom_type_scat_dispersion_real
_atom_type_scat_dispersion_imag
_atom_type_scat_source
C C 0.0033 0.0016 'International Tables Vol C Tables 4.2.6.8 and 6.1.1.4'
H H 0.0000 0.0000 'International Tables Vol C Tables 4.2.6.8 and 6.1.1.4'
N N 0.0061 0.0033 'International Tables Vol C Tables 4.2.6.8 and 6.1.1.4'
O O 0.0106 0.0060 'International Tables Vol C Tables 4.2.6.8 and 6.1.1.4'
I I -0.4742 1.8119 'International Tables Vol C Tables 4.2.6.8 and 6.1.1.4'

loop_
_geom_angle_atom_site_label_1
_geom_angle_atom_site_label_2
_geom_angle_atom_site_label_3
_geom_angle
_geom_angle_site_symmetry_3
N1 C1 C2 105.2(3) .
N1 C1 H1 127.4 .
C2 C1 H1 127.4 .
N3 C2 C1 108.1(3) .
N3 C2 C3 122.1(3) .
C1 C2 C3 129.8(4) .
C4 C3 C8 118.6(4) .
C4 C3 C2 120.7(3) .
C8 C3 C2 120.8(3) .
C5 C4 C3 121.4(4) .
C5 C4 H4 119.3 .
C3 C4 H4 119.3 .
C4 C5 C6 119.3(4) .
C4 C5 H5 120.4 .
C6 C5 H5 120.4 .
C7 C6 C5 119.9(4) .
C7 C6 N4' 121.5(12) .
C5 C6 N4' 118.0(12) .
C7 C6 I1 119.1(3) .
C5 C6 I1 121.0(3) .
C8 C7 C6 120.5(4) .
C8 C7 H7 119.8 .
C6 C7 H7 119.8 .
C7 C8 C3 120.3(4) .
C7 C8 H8 119.8 .
C3 C8 H8 119.8 .
C10 C9 C14 122.1(4) .
C10 C9 N1 119.0(4) .
C14 C9 N1 118.9(4) .
C9 C10 C11 118.7(4) .
C9 C10 H10 120.7 .
C11 C10 H10 120.7 .
C12 C11 C10 118.8(4) .
C12 C11 H11 120.6 .
C10 C11 H11 120.6 .
C11 C12 C13 122.9(4) .
C11 C12 N4 119.0(4) .
C13 C12 N4 118.1(4) .
C11 C12 I1' 112.9(5) .
C13 C12 I1' 124.1(5) .
C12 C13 C14 118.2(4) .
C12 C13 H13 120.9 .
C14 C13 H13 120.9 .
C9 C14 C13 119.3(4) .
C9 C14 H14 120.3 .
C13 C14 H14 120.3 .
C12 I1' I1 176.2(6) 8_476
O1 N4 O2 122.6(6) .
O1 N4 C12 119.7(6) .
O2 N4 C12 117.7(5) .
C1 N1 N2 110.3(3) .
C1 N1 C9 129.3(3) .
N2 N1 C9 120.4(3) .
N3 N2 N1 107.2(3) .
N2 N3 C2 109.2(3) .
C6 I1 I1' 173.9(2) 8_575
O1' N4' O2' 126(3) .
O1' N4' C6 116(2) .
O2' N4' C6 118(2) .

loop_
_geom_bond_atom_site_label_1
_geom_bond_atom_site_label_2
_geom_bond_distance
_geom_bond_site_symmetry_2
C1 N1 1.354(5) .
C1 C2 1.374(5) .
C1 H1 0.9500 .
C2 N3 1.368(5) .
C2 C3 1.459(5) .
C3 C4 1.391(5) .
C3 C8 1.396(5) .
C4 C5 1.378(6) .
C4 H4 0.9500 .
C5 C6 1.394(6) .
C5 H5 0.9500 .
C6 C7 1.383(6) .
C6 N4' 1.422(16) .
C6 I1 2.106(4) .
C7 C8 1.379(6) .
C7 H7 0.9500 .
C8 H8 0.9500 .
C9 C10 1.378(6) .
C9 C14 1.385(6) .
C9 N1 1.434(5) .
C10 C11 1.395(6) .
C10 H10 0.9500 .
C11 C12 1.375(6) .
C11 H11 0.9500 .
C12 C13 1.383(6) .
C12 N4 1.439(6) .
C12 I1' 2.130(8) .
C13 C14 1.387(6) .
C13 H13 0.9500 .
C14 H14 0.9500 .
I1' I1 3.140(7) 8_476
N4 O1 1.246(7) .
N4 O2 1.275(8) .
N1 N2 1.360(4) .
N2 N3 1.315(5) .
I1 I1' 3.140(8) 8_575
O1' N4' 1.238(18) .
N4' O2' 1.238(18) .

loop_
_geom_hbond_atom_site_label_D
_geom_hbond_atom_site_label_H
_geom_hbond_atom_site_label_A
_geom_hbond_distance_DH
_geom_hbond_distance_HA
_geom_hbond_distance_DA
_geom_hbond_angle_DHA
_geom_hbond_site_symmetry_A
C1 H1 N3 0.95 2.59 3.515(5) 165.8 1_565
C1 H1 N2 0.95 2.64 3.557(5) 161.8 1_565

loop_
_geom_torsion_atom_site_label_1
_geom_torsion_atom_site_label_2
_geom_torsion_atom_site_label_3
_geom_torsion_atom_site_label_4
_geom_torsion
N1 C1 C2 N3 -0.9(4)
N1 C1 C2 C3 -179.5(4)
N3 C2 C3 C4 29.4(6)
C1 C2 C3 C4 -152.1(4)
N3 C2 C3 C8 -150.8(4)
C1 C2 C3 C8 27.7(6)
C8 C3 C4 C5 0.4(6)
C2 C3 C4 C5 -179.8(4)
C3 C4 C5 C6 -0.1(6)
C4 C5 C6 C7 -0.1(6)
C4 C5 C6 N4' -171(2)
C4 C5 C6 I1 179.0(3)
C5 C6 C7 C8 0.0(6)
N4' C6 C7 C8 171(2)
I1 C6 C7 C8 -179.1(3)
C6 C7 C8 C3 0.3(6)
C4 C3 C8 C7 -0.5(6)
C2 C3 C8 C7 179.7(4)
C14 C9 C10 C11 0.8(6)
N1 C9 C10 C11 -178.9(4)
C9 C10 C11 C12 -0.4(6)
C10 C11 C12 C13 -0.2(7)
C10 C11 C12 N4 180.0(4)
C10 C11 C12 I1' 175.6(4)
C11 C12 C13 C14 0.4(6)
N4 C12 C13 C14 -179.8(4)
I1' C12 C13 C14 -174.9(4)
C10 C9 C14 C13 -0.6(6)
N1 C9 C14 C13 179.1(4)
C12 C13 C14 C9 0.0(6)
C11 C12 N4 O1 176.0(5)
C13 C12 N4 O1 -3.9(7)
I1' C12 N4 O1 -150(3)
C11 C12 N4 O2 -3.1(8)
C13 C12 N4 O2 177.1(5)
I1' C12 N4 O2 31(3)
C2 C1 N1 N2 0.8(4)
C2 C1 N1 C9 -177.6(4)
C10 C9 N1 C1 24.6(6)
C14 C9 N1 C1 -155.1(4)
C10 C9 N1 N2 -153.6(4)
C14 C9 N1 N2 26.6(5)
C1 N1 N2 N3 -0.3(4)
C9 N1 N2 N3 178.3(3)
N1 N2 N3 C2 -0.3(4)
C1 C2 N3 N2 0.8(4)
C3 C2 N3 N2 179.5(3)
C7 C6 N4' O1' 171(4)
C5 C6 N4' O1' -18(5)
I1 C6 N4' O1' 94(9)
C7 C6 N4' O2' -4(5)
C5 C6 N4' O2' 167(4)
I1 C6 N4' O2' -81(7)
